data_7714045
loop_
_publ_author_name
'Abdi, Gisya'
'Gryl, Marlena'
'S\/lawek, Andrzej'
'Kowalewska, Ewelina'
'Mazur, Tomasz'
'Podborska, Agnieszka'
'Mech, Krzysztof'
'Zawal, Piotr'
'Pritam, Anurag'
'Kmita, Angelika'
'Alluhaibi, Lulu'
'Maximenko, Alexey'
'Chakkooth, Vijayakumar'
'Szacilowski, Konrad'

_publ_section_title
;
 Influence of Crystal Structure and Composition on Optical and Electronic
 Properties of Pyridinium-based Bismuth Iodide Complexes
;
_journal_name_full 'Dalton Transactions'
_journal_paper_doi 10.1039/D3DT02910G
_journal_year 2023
_chemical_formula_moiety 'Bi I4, C5 H6 N2'
_chemical_formula_sum 'C5 H6 Bi I4 N2'
_chemical_formula_weight 810.70
_chemical_name_common '4-aminopyridinium iodobismuthate'
_space_group_crystal_system orthorhombic
_space_group_IT_number 60
_space_group_name_Hall '-P 2n 2ab'
_space_group_name_H-M_alt 'P b c n'
_atom_sites_solution_hydrogens mixed
_audit_creation_method SHELXL-2013
_audit_update_record
;
2023-09-05 deposited with the CCDC.	2023-09-28 downloaded from the CCDC.
;
_cell_angle_alpha 90
_cell_angle_beta 90
_cell_angle_gamma 90
_cell_formula_units_Z 4
_cell_length_a 12.2049(2)
_cell_length_b 14.8651(3)
_cell_length_c 7.60690(10)
_cell_measurement_reflns_used 36350
_cell_measurement_temperature 100(2)
_cell_measurement_theta_max 32.7220
_cell_measurement_theta_min 2.7190
_cell_volume 1380.10(4)
_computing_cell_refinement 'CrysAlisPro 1.171.41.122a (Rigaku OD, 2021)'
_computing_data_collection 'CrysAlisPro 1.171.41.122a (Rigaku OD, 2021)'
_computing_data_reduction 'CrysAlisPro 1.171.41.122a (Rigaku OD, 2021)'
_computing_molecular_graphics 'Mercury, (Macrae, 2020)'
_computing_publication_material 'WinGX, (Farrugia, 2012)'
_computing_structure_refinement 'SHELXL-2018/3 (Sheldrick, 2018)'
_computing_structure_solution 'SHELXT, (Sheldrick, 2015)'
_diffrn_ambient_environment N~2~
_diffrn_ambient_temperature 100.01(15)
_diffrn_detector 'Hybrid Pixel Array Detector'
_diffrn_detector_area_resol_mean 10.0000
_diffrn_detector_type HyPix
_diffrn_measured_fraction_theta_full 0.998
_diffrn_measured_fraction_theta_max 0.955
_diffrn_measurement_device 'four-circle diffractometer'
_diffrn_measurement_device_type 'XtaLAB Synergy, Dualflex, HyPix'
_diffrn_radiation_monochromator mirror
_diffrn_radiation_probe x-ray
_diffrn_radiation_type 'Mo K\a'
_diffrn_radiation_wavelength 0.71073
_diffrn_reflns_av_R_equivalents 0.1002
_diffrn_reflns_av_sigmaI/netI 0.1092
_diffrn_reflns_Laue_measured_fraction_full 0.998
_diffrn_reflns_Laue_measured_fraction_max 0.955
_diffrn_reflns_limit_h_max 18
_diffrn_reflns_limit_h_min -17
_diffrn_reflns_limit_k_max 22
_diffrn_reflns_limit_k_min -22
_diffrn_reflns_limit_l_max 11
_diffrn_reflns_limit_l_min -11
_diffrn_reflns_number 73188
_diffrn_reflns_point_group_measured_fraction_full 0.998
_diffrn_reflns_point_group_measured_fraction_max 0.955
_diffrn_reflns_theta_full 25.242
_diffrn_reflns_theta_max 32.874
_diffrn_reflns_theta_min 3.338
_diffrn_source 'micro-focus sealed X-ray tube'
_diffrn_source_type 'PhotonJet (Mo) X-ray Source'
_exptl_absorpt_coefficient_mu 21.686
_exptl_absorpt_correction_T_max 1.00000
_exptl_absorpt_correction_T_min 0.21066
_exptl_absorpt_correction_type multi-scan
_exptl_absorpt_process_details
;
CrysAlisPro 1.171.40.84a (Rigaku Oxford Diffraction, 2020)
Empirical absorption correction using spherical harmonics,
implemented in SCALE3 ABSPACK scaling algorithm.
;
_exptl_crystal_colour orange
_exptl_crystal_density_diffrn 3.902
_exptl_crystal_description plate
_exptl_crystal_F_000 1380
_exptl_crystal_size_max 0.100
_exptl_crystal_size_mid 0.080
_exptl_crystal_size_min 0.030
_refine_diff_density_max 1.169
_refine_diff_density_min -1.179
_refine_diff_density_rms 0.233
_refine_ls_extinction_method none
_refine_ls_goodness_of_fit_ref 1.080
_refine_ls_hydrogen_treatment mixed
_refine_ls_matrix_type full
_refine_ls_number_parameters 60
_refine_ls_number_reflns 2471
_refine_ls_number_restraints 1
_refine_ls_restrained_S_all 1.080
_refine_ls_R_factor_all 0.0244
_refine_ls_R_factor_gt 0.0202
_refine_ls_shift/su_max 0.002
_refine_ls_shift/su_mean 0.000
_refine_ls_structure_factor_coef Fsqd
_refine_ls_weighting_details 'w=1/[\s^2^(Fo^2^)+(0.0207P)^2^+0.8316P] where P=(Fo^2^+2Fc^2^)/3'
_refine_ls_weighting_scheme calc
_refine_ls_wR_factor_gt 0.0431
_refine_ls_wR_factor_ref 0.0440
_reflns_Friedel_coverage 0.000
_reflns_number_gt 2236
_reflns_number_total 2471
_reflns_threshold_expression 'I > 2\s(I)'
_cod_data_source_file d3dt02910g2.cif
_cod_data_source_block I
_cod_database_code 7714045
_shelx_space_group_comment
;
The symmetry employed for this shelxl refinement is uniquely defined
by the following loop, which should always be used as a source of
symmetry information in preference to the above space-group names.
They are only intended as comments.
;
_shelx_estimated_absorpt_t_min 0.220
_shelx_estimated_absorpt_t_max 0.562
_oxdiff_exptl_absorpt_empirical_full_min 0.279
_oxdiff_exptl_absorpt_empirical_full_max 3.513
_oxdiff_exptl_absorpt_empirical_details
;
Empirical correction (ABSPACK) includes:
- Absorption correction using spherical harmonics
- Frame scaling
;
_shelxl_version_number 2013-4

loop_
_space_group_symop_operation_xyz
'x, y, z'
'-x+1/2, -y+1/2, z+1/2'
'-x, y, -z+1/2'
'x+1/2, -y+1/2, -z'
'-x, -y, -z'
'x-1/2, y-1/2, -z-1/2'
'x, -y, z-1/2'
'-x-1/2, y-1/2, z'

loop_
_atom_site_label
_atom_site_type_symbol
_atom_site_fract_x
_atom_site_fract_y
_atom_site_fract_z
_atom_site_U_iso_or_equiv
_atom_site_adp_type
_atom_site_occupancy
_atom_site_site_symmetry_order
_atom_site_calc_flag
_atom_site_refinement_flags_posn
_atom_site_refinement_flags_adp
_atom_site_refinement_flags_occupancy
_atom_site_disorder_assembly
_atom_site_disorder_group
Bi1 Bi 0.5000 0.91581(2) 0.7500 0.01202(5) Uani 1 2 d S T P . .
I2 I 0.36284(2) 0.92054(2) 0.41062(2) 0.01460(5) Uani 1 1 d . . . . .
I3 I 0.33645(2) 0.78509(2) 0.88228(2) 0.01712(5) Uani 1 1 d . . . . .
N8 N 0.5000 0.5855(3) 0.7500 0.0273(10) Uani 1 2 d S T P . .
H8 H 0.5000 0.6447 0.7500 0.033 Uiso 1 2 calc R U P . .
N4 N 0.5000 0.3115(3) 0.7500 0.0349(11) Uani 1 2 d DS T P . .
H4A H 0.546(6) 0.277(5) 0.804(12) 0.042 Uiso 0.5 1 d D U P . .
C6 C 0.5000 0.4003(3) 0.7500 0.0203(9) Uani 1 2 d S T P . .
C7 C 0.4118(3) 0.5411(2) 0.6862(4) 0.0240(6) Uani 1 1 d . . . . .
H7 H 0.3509 0.5740 0.6426 0.029 Uiso 1 1 calc R U . . .
C5 C 0.4097(2) 0.4500(2) 0.6839(4) 0.0210(6) Uani 1 1 d . . . . .
H5 H 0.3477 0.4193 0.6379 0.025 Uiso 1 1 calc R U . . .

loop_
_atom_site_aniso_label
_atom_site_aniso_U_11
_atom_site_aniso_U_22
_atom_site_aniso_U_33
_atom_site_aniso_U_23
_atom_site_aniso_U_13
_atom_site_aniso_U_12
Bi1 0.01251(7) 0.01172(8) 0.01182(8) 0.000 0.00016(4) 0.000
I2 0.01352(8) 0.01706(10) 0.01322(9) 0.00170(6) -0.00108(6) -0.00408(6)
I3 0.01642(9) 0.01633(10) 0.01860(10) 0.00389(7) 0.00019(6) -0.00368(6)
N8 0.039(3) 0.012(2) 0.030(2) 0.000 0.0122(16) 0.000
N4 0.046(3) 0.018(2) 0.041(3) 0.000 -0.0222(19) 0.000
C6 0.0190(19) 0.022(2) 0.020(2) 0.000 -0.0050(14) 0.000
C7 0.0231(14) 0.0246(16) 0.0243(15) 0.0062(13) 0.0048(12) 0.0089(12)
C5 0.0182(12) 0.0230(15) 0.0218(15) 0.0037(12) -0.0005(11) -0.0018(11)

loop_
_atom_type_symbol
_atom_type_description
_atom_type_scat_dispersion_real
_atom_type_scat_dispersion_imag
_atom_type_scat_source
C C 0.0033 0.0016 'International Tables Vol C Tables 4.2.6.8 and 6.1.1.4'
H H 0.0000 0.0000 'International Tables Vol C Tables 4.2.6.8 and 6.1.1.4'
Bi Bi -4.1077 10.2566 'International Tables Vol C Tables 4.2.6.8 and 6.1.1.4'
I I -0.4742 1.8119 'International Tables Vol C Tables 4.2.6.8 and 6.1.1.4'
N N 0.0061 0.0033 'International Tables Vol C Tables 4.2.6.8 and 6.1.1.4'

loop_
_geom_angle_atom_site_label_1
_geom_angle_atom_site_label_2
_geom_angle_atom_site_label_3
_geom_angle
_geom_angle_site_symmetry_1
_geom_angle_site_symmetry_3
_geom_angle_publ_flag
I3 Bi1 I3 98.000(9) . 3_656 ?
I3 Bi1 I2 95.542(5) . 3_656 ?
I3 Bi1 I2 86.183(5) 3_656 3_656 ?
I3 Bi1 I2 86.182(5) . . ?
I3 Bi1 I2 95.542(5) 3_656 . ?
I2 Bi1 I2 177.380(8) 3_656 . ?
I3 Bi1 I2 169.204(6) . 5_676 ?
I3 Bi1 I2 90.946(5) 3_656 5_676 ?
I2 Bi1 I2 91.053(5) 3_656 5_676 ?
I2 Bi1 I2 86.953(5) . 5_676 ?
I3 Bi1 I2 90.946(5) . 7_576 ?
I3 Bi1 I2 169.204(6) 3_656 7_576 ?
I2 Bi1 I2 86.952(5) 3_656 7_576 ?
I2 Bi1 I2 91.052(5) . 7_576 ?
I2 Bi1 I2 80.857(8) 5_676 7_576 ?
Bi1 I2 Bi1 93.047(5) . 5_676 ?
C7 N8 C7 121.6(4) 3_656 . ?
C7 N8 H8 119.2 3_656 . ?
C7 N8 H8 119.2 . . ?
C6 N4 H4A 127(6) . . ?
N4 C6 C5 121.4(2) . 3_656 ?
N4 C6 C5 121.4(2) . . ?
C5 C6 C5 117.3(4) 3_656 . ?
N8 C7 C5 120.5(3) . . ?
N8 C7 H7 119.8 . . ?
C5 C7 H7 119.8 . . ?
C7 C5 C6 120.1(3) . . ?
C7 C5 H5 120.0 . . ?
C6 C5 H5 120.0 . . ?

loop_
_geom_bond_atom_site_label_1
_geom_bond_atom_site_label_2
_geom_bond_distance
_geom_bond_site_symmetry_2
_geom_bond_publ_flag
Bi1 I3 2.9619(2) . ?
Bi1 I3 2.9619(2) 3_656 ?
Bi1 I2 3.07772(18) 3_656 ?
Bi1 I2 3.07772(18) . ?
Bi1 I2 3.1958(2) 5_676 ?
Bi1 I2 3.1958(2) 7_576 ?
I2 Bi1 3.1958(2) 5_676 ?
N8 C7 1.353(4) 3_656 ?
N8 C7 1.353(4) . ?
N8 H8 0.8800 . ?
N4 C6 1.320(7) . ?
N4 H4A 0.87(2) . ?
C6 C5 1.418(4) 3_656 ?
C6 C5 1.418(4) . ?
C7 C5 1.355(4) . ?
C7 H7 0.9500 . ?
C5 H5 0.9500 . ?

loop_
_geom_hbond_atom_site_label_D
_geom_hbond_atom_site_label_H
_geom_hbond_atom_site_label_A
_geom_hbond_distance_DH
_geom_hbond_distance_HA
_geom_hbond_distance_DA
_geom_hbond_angle_DHA
_geom_hbond_site_symmetry_A
N8 H8 I3 0.88 3.06 3.715(3) 133.0 .
N8 H8 I3 0.88 3.06 3.715(3) 133.0 3_656
N4 H4A I3 0.87(2) 2.93(5) 3.7242(18) 153(9) 5_667
C7 H7 I2 0.95 3.31 3.805(3) 114.5 2_565
C5 H5 I2 0.95 3.10 3.947(3) 149.7 8_655
